data_7217071
loop_
_publ_author_name
'Ibiapino, Amanda Laura'
'Seiceira, Rafael Cardoso'
'Pitaluga, Altivo'
'Trindade, Antonio Carlos'
'Ferreira, Fabio Furlan'

_publ_section_title
;
 Structural characterization of form I of anhydrous rifampicin
;
_journal_issue 36
_journal_name_full CrystEngComm
_journal_page_first 8555
_journal_paper_doi 10.1039/C4CE01157K
_journal_volume 16
_journal_year 2014
_chemical_formula_moiety 'C43 H58 N4 O12'
_chemical_formula_sum 'C43 H58 N4 O12'
_chemical_formula_weight 822.93
_chemical_melting_point 456
_chemical_name_common Rifampicin
_chemical_name_systematic
;(7S,9E,11S,12R,13S,14R,15R,16R,17S,18S,19E,21Z)-2,15,17,27,29-pentahydroxy-11-
methoxy-3,7,12,14,16,18,22-heptamethyl-26-{(E)-[(4-methylpiperazin-1-yl)imino]
methyl}-6,23-dioxo-8,30-dioxa-24-azatetracyclo[23.3.1.14,7.05,28]triaconta-1
(28),2,4,9,19,21,25(29),26-octaen-13-yl acetate
;
_space_group_IT_number 5
_symmetry_cell_setting monoclinic
_symmetry_Int_Tables_number 5
_symmetry_space_group_name_Hall 'C 2y'
_symmetry_space_group_name_H-M 'C 1 2 1'
_atom_sites_solution_hydrogens geom
_audit_creation_method 'TOPAS ACADEMIC 5 + PLATON'
_cell_angle_alpha 90
_cell_angle_beta 122.98(1)
_cell_angle_gamma 90
_cell_formula_units_Z 4
_cell_length_a 25.8844(2)
_cell_length_b 14.2964(2)
_cell_length_c 14.2795(2)
_cell_measurement_temperature 298(2)
_cell_volume 4432.7(5)
_computing_cell_refinement 'Topas Academic v.5'
_computing_data_collection 'Win X-POW'
_computing_data_reduction 'Topas Academic v.5'
_computing_molecular_graphics 'Mercury 3.3.2'
_computing_publication_material 'TOPAS ACADEMIC 5'
_computing_structure_refinement 'TOPAS ACADEMIC v.5'
_computing_structure_solution 'ab initio algorithm'
_diffrn_ambient_pressure 100
_diffrn_ambient_temperature 298
_diffrn_measurement_device_type 'Stoe STADI-P powder diffractometer'
_diffrn_radiation_monochromator 'curved Ge(111) monochromator'
_diffrn_radiation_probe x-ray
_diffrn_radiation_type 'Cu K\a~1~'
_diffrn_radiation_wavelength 1.54056
_diffrn_source 'sealed X-ray tube'
_diffrn_source_type 'Stoe STADI-P'
_exptl_absorpt_coefficient_mu 0.743
_exptl_absorpt_correction_type analytical
_exptl_absorpt_process_details
;
Correction based on shape and thickness
;
_exptl_crystal_colour red
_exptl_crystal_density_diffrn 1.2320
_exptl_crystal_F_000 1760
_pd_calc_method 'Rietveld Refinement'
_pd_char_colour red
_pd_meas_number_of_points 6510
_pd_meas_scan_method step
_pd_proc_2theta_range_inc 0.015
_pd_proc_2theta_range_max 100
_pd_proc_2theta_range_min 3
_pd_proc_info_excluded_regions none
_pd_proc_ls_background_function '20-term Chebyschev polynomial'
_pd_proc_ls_pref_orient_corr '4 terms spherical harmonics'
_pd_proc_ls_profile_function 'Fundamental parameters approach'
_pd_proc_ls_prof_R_factor 0.02636
_pd_proc_ls_prof_wR_expected 0.0196
_pd_proc_ls_prof_wR_factor 0.03385
_pd_proc_number_of_points 6510
_pd_spec_mounting '"Ultraphan" acetate foils'
_pd_spec_mount_mode transmission
_refine_ls_extinction_method none
_refine_ls_goodness_of_fit_all 1.767
_refine_ls_hydrogen_treatment refall
_refine_ls_matrix_type full
_refine_ls_number_constraints 1
_refine_ls_number_parameters 198
_refine_ls_number_restraints 0
_refine_ls_R_Fsqd_factor 0.00847
_refine_ls_R_I_factor 0.01984
_refine_ls_shift/su_max 0.0001
_refine_ls_shift/su_mean 0.0001
_refine_ls_weighting_scheme sigma
_reflns_d_resolution_high 11.98614
_reflns_d_resolution_low 0.99738
_reflns_limit_h_max 25
_reflns_limit_h_min -25
_reflns_limit_k_max 14
_reflns_limit_k_min -14
_reflns_limit_l_max 14
_reflns_limit_l_min -14
_reflns_number_total 394
_cod_data_source_file c4ce01157k2.cif
_cod_data_source_block Rifampicin_form_I
_cod_depositor_comments 'Adding full bibliography for 7217071.cif.'
_cod_original_cell_volume 4432.70(8)
_cod_original_sg_symbol_H-M 'C 2'
_cod_database_code 7217071

loop_
_symmetry_equiv_pos_as_xyz
'-x, y, -z'
'x, y, z'
'-x+1/2, y+1/2, -z'
'x+1/2, y+1/2, z'

loop_
_atom_site_label
_atom_site_type_symbol
_atom_site_symmetry_multiplicity
_atom_site_fract_x
_atom_site_fract_y
_atom_site_fract_z
_atom_site_occupancy
_atom_site_B_iso_or_equiv
_atom_site_U_iso_or_equiv
C1 C 4 0.3105(11) 0.250(3) 1.174(2) 1 5.42(11) 0.06860
O2 O 4 0.2744(9) 0.300(2) 1.0773(19) 1 5.42(11) 0.06860
C3 C 4 0.261(2) 0.250(3) 0.982(3) 1 5.42(11) 0.06860
C4 C 4 0.2025(18) 0.198(4) 0.938(3) 1 5.42(11) 0.06860
C5 C 4 0.1891(19) 0.125(3) 0.875(3) 1 5.42(11) 0.06860
O6 O 4 0.1354(12) 0.0768(2) 0.841(2) 1 5.42(11) 0.06860
C7 C 4 0.078(2) 0.111(4) 0.747(4) 1 5.42(11) 0.06860
C8 C 4 0.0363(11) 0.027(3) 0.693(2) 1 5.42(11) 0.06860
O9 O 4 0.0525(11) 0.175(3) 0.791(2) 1 5.42(11) 0.06860
C10 C 4 0.0513(18) 0.261(5) 0.749(6) 1 5.42(11) 0.06860
C11 C 4 0.0365(17) 0.341(6) 0.784(4) 1 5.42(11) 0.06860
C12 C 4 0.0133(13) 0.339(3) 0.860(3) 1 5.42(11) 0.06860
C13 C 4 0.0386(19) 0.424(5) 0.735(5) 1 5.42(11) 0.06860
O14 O 4 0.0264(10) 0.503(3) 0.7699(18) 1 5.42(11) 0.06860
C15 C 4 0.063(2) 0.429(6) 0.665(4) 1 5.42(11) 0.06860
C16 C 4 0.0676(18) 0.517(4) 0.621(4) 1 5.42(11) 0.06860
O17 O 4 0.0571(11) 0.595(3) 0.6599(19) 1 5.42(11) 0.06860
C18 C 4 0.0951(17) 0.522(4) 0.559(4) 1 5.42(11) 0.06860
N19 N 4 0.0944(13) 0.609(3) 0.507(3) 1 5.42(11) 0.06860
C20 C 4 0.0967(17) 0.699(4) 0.543(4) 1 5.42(11) 0.06860
O21 O 4 0.0707(11) 0.724(3) 0.590(2) 1 5.42(11) 0.06860
C22 C 4 0.1122(17) 0.771(4) 0.486(4) 1 5.42(11) 0.06860
C23 C 4 0.0597(12) 0.834(3) 0.405(3) 1 5.42(11) 0.06860
C24 C 4 0.1661(14) 0.771(3) 0.494(3) 1 5.42(11) 0.06860
C25 C 4 0.2143(16) 0.702(3) 0.547(3) 1 5.42(11) 0.06860
C26 C 4 0.2693(17) 0.712(3) 0.563(3) 1 5.42(11) 0.06860
C27 C 4 0.3237(17) 0.648(4) 0.628(4) 1 5.42(11) 0.06860
C28 C 4 0.3283(10) 0.576(3) 0.551(3) 1 5.42(11) 0.06860
C29 C 4 0.3266(16) 0.599(4) 0.727(3) 1 5.42(11) 0.06860
O30 O 4 0.3302(10) 0.670(2) 0.801(2) 1 5.42(11) 0.06860
C31 C 4 0.3792(17) 0.532(4) 0.788(3) 1 5.42(11) 0.06860
C32 C 4 0.4411(11) 0.582(3) 0.842(2) 1 5.42(11) 0.06860
C33 C 4 0.3773(18) 0.475(4) 0.878(3) 1 5.42(11) 0.06860
O34 O 4 0.3881(9) 0.535(2) 0.9642(18) 1 5.42(11) 0.06860
C35 C 4 0.3194(19) 0.416(4) 0.837(3) 1 5.42(11) 0.06860
C36 C 4 0.3052(11) 0.351(3) 0.741(2) 1 5.42(11) 0.06860
C37 C 4 0.3209(16) 0.362(4) 0.931(3) 1 5.42(11) 0.06860
O38 O 4 0.3664(12) 0.289(3) 0.968(2) 1 5.42(11) 0.06860
C39 C 4 0.4238(19) 0.303(3) 1.058(3) 1 5.42(11) 0.06860
C40 C 4 0.4580(13) 0.212(3) 1.094(3) 1 5.42(11) 0.06860
O41 O 4 0.4371(11) 0.366(2) 1.119(2) 1 5.42(11) 0.06860
C42 C 4 0.2598(15) 0.314(3) 0.894(3) 1 5.42(11) 0.06860
C43 C 4 0.2095(11) 0.388(3) 0.855(2) 1 5.42(11) 0.06860
C44 C 4 0.1080(18) 0.438(5) 0.522(4) 1 5.42(11) 0.06860
C45 C 4 0.1283(16) 0.436(3) 0.445(4) 1 5.42(11) 0.06860
N46 N 4 0.1348(13) 0.511(3) 0.403(3) 1 5.42(11) 0.06860
N47 N 4 0.1595(13) 0.504(4) 0.340(3) 1 5.42(11) 0.06860
C48 C 4 0.1581(16) 0.411(3) 0.297(3) 1 5.42(11) 0.06860
C49 C 4 0.1849(14) 0.411(3) 0.227(3) 1 5.42(11) 0.06860
N50 N 4 0.1512(15) 0.478(3) 0.138(3) 1 5.42(11) 0.06860
C51 C 4 0.1720(13) 0.475(3) 0.061(3) 1 5.42(11) 0.06860
C52 C 4 0.1613(16) 0.571(3) 0.187(3) 1 5.42(11) 0.06860
C53 C 4 0.1350(14) 0.578(4) 0.258(3) 1 5.42(11) 0.06860
C54 C 4 0.1005(17) 0.351(4) 0.560(4) 1 5.42(11) 0.06860
O55 O 4 0.1095(10) 0.271(3) 0.5205(19) 1 5.42(11) 0.06860
C56 C 4 0.080(2) 0.345(6) 0.634(5) 1 5.42(11) 0.06860
C57 C 4 0.071(2) 0.259(4) 0.673(5) 1 5.42(11) 0.06860
C58 C 4 0.0830(18) 0.167(5) 0.662(4) 1 5.42(11) 0.06860
O59 O 4 0.1020(10) 0.128(2) 0.611(2) 1 5.42(11) 0.06860
H60 H 4 0.2158(19) 0.105(3) 0.853(3) 1 6.50(13) 0.08232
H61 H 4 0.0299(11) -0.003(3) 0.746(2) 1 6.50(13) 0.08232
H62 H 4 -0.0024(11) 0.046(3) 0.629(2) 1 6.50(13) 0.08232
H63 H 4 0.0550(11) -0.017(3) 0.668(2) 1 6.50(13) 0.08232
H64 H 4 0.1736(18) 0.219(4) 0.956(3) 1 6.50(13) 0.08232
H65 H 4 0.293(2) 0.205(3) 1.005(3) 1 6.50(13) 0.08232
H66 H 4 0.2487(15) 0.276(3) 0.830(3) 1 6.50(13) 0.08232
H67 H 4 0.0433(13) 0.311(3) 0.929(3) 1 6.50(13) 0.08232
H68 H 4 0.0053(13) 0.402(3) 0.873(3) 1 6.50(13) 0.08232
H69 H 4 -0.0245(13) 0.304(3) 0.825(3) 1 6.50(13) 0.08232
H70 H 4 0.3319(16) 0.404(4) 0.991(3) 1 6.50(13) 0.08232
H71 H 4 0.2174(11) 0.425(3) 0.917(2) 1 6.50(13) 0.08232
H72 H 4 0.2088(11) 0.428(3) 0.799(2) 1 6.50(13) 0.08232
H73 H 4 0.1704(11) 0.358(3) 0.823(2) 1 6.50(13) 0.08232
H74 H 4 0.3481(11) 0.239(3) 1.178(2) 1 6.50(13) 0.08232
H75 H 4 0.3197(11) 0.287(3) 1.237(2) 1 6.50(13) 0.08232
H76 H 4 0.2946(11) 0.189(3) 1.176(2) 1 6.50(13) 0.08232
H77 H 4 0.1045(10) 0.209(3) 0.5475(19) 1 6.50(13) 0.08232
H78 H 4 0.0277(10) 0.564(3) 0.7369(18) 1 6.50(13) 0.08232
H79 H 4 0.2857(19) 0.460(4) 0.808(3) 1 6.50(13) 0.08232
H80 H 4 0.1369(16) 0.377(3) 0.425(4) 1 6.50(13) 0.08232
H81 H 4 0.0239(11) 0.639(3) 0.6091(19) 1 6.50(13) 0.08232
H82 H 4 0.4117(18) 0.432(4) 0.911(3) 1 6.50(13) 0.08232
H83 H 4 0.2653(11) 0.324(3) 0.710(2) 1 6.50(13) 0.08232
H84 H 4 0.3049(11) 0.388(3) 0.684(2) 1 6.50(13) 0.08232
H85 H 4 0.3365(11) 0.305(3) 0.766(2) 1 6.50(13) 0.08232
H86 H 4 0.0907(13) 0.604(3) 0.442(3) 1 6.50(13) 0.08232
H87 H 4 0.3763(17) 0.488(4) 0.734(3) 1 6.50(13) 0.08232
H88 H 4 0.3885(9) 0.510(2) 1.0293(18) 1 6.50(13) 0.08232
H89 H 4 0.4603(13) 0.189(3) 1.033(3) 1 6.50(13) 0.08232
H90 H 4 0.5000(13) 0.224(3) 1.154(3) 1 6.50(13) 0.08232
H91 H 4 0.4379(13) 0.166(3) 1.112(3) 1 6.50(13) 0.08232
H92 H 4 0.2890(16) 0.564(4) 0.697(3) 1 6.50(13) 0.08232
H93 H 4 0.4740(11) 0.537(3) 0.875(2) 1 6.50(13) 0.08232
H94 H 4 0.4420(11) 0.618(3) 0.786(2) 1 6.50(13) 0.08232
H95 H 4 0.4460(11) 0.625(3) 0.899(2) 1 6.50(13) 0.08232
H96 H 4 0.1453(14) 0.638(4) 0.293(3) 1 6.50(13) 0.08232
H97 H 4 0.0909(14) 0.571(4) 0.209(3) 1 6.50(13) 0.08232
H98 H 4 0.1164(16) 0.389(3) 0.251(3) 1 6.50(13) 0.08232
H99 H 4 0.1822(16) 0.368(3) 0.358(3) 1 6.50(13) 0.08232
H100 H 4 0.3595(17) 0.687(4) 0.660(4) 1 6.50(13) 0.08232
H101 H 4 0.3322(10) 0.649(2) 0.869(2) 1 6.50(13) 0.08232
H102 H 4 0.1740(14) 0.823(3) 0.461(3) 1 6.50(13) 0.08232
H103 H 4 0.0448(12) 0.867(3) 0.444(3) 1 6.50(13) 0.08232
H104 H 4 0.0738(12) 0.880(3) 0.375(3) 1 6.50(13) 0.08232
H105 H 4 0.0266(12) 0.798(3) 0.347(3) 1 6.50(13) 0.08232
H106 H 4 0.2046(16) 0.584(3) 0.231(3) 1 6.50(13) 0.08232
H107 H 4 0.1421(16) 0.616(3) 0.128(3) 1 6.50(13) 0.08232
H108 H 4 0.1827(14) 0.351(3) 0.197(3) 1 6.50(13) 0.08232
H109 H 4 0.2274(14) 0.431(3) 0.273(3) 1 6.50(13) 0.08232
H110 H 4 0.2744(17) 0.763(3) 0.526(3) 1 6.50(13) 0.08232
H111 H 4 0.2947(10) 0.532(3) 0.522(3) 1 6.50(13) 0.08232
H112 H 4 0.3263(10) 0.610(3) 0.493(3) 1 6.50(13) 0.08232
H113 H 4 0.3674(10) 0.544(3) 0.595(3) 1 6.50(13) 0.08232
H114 H 4 0.2062(16) 0.646(3) 0.574(3) 1 6.50(13) 0.08232
H115 H 4 0.2154(13) 0.490(3) 0.102(3) 1 6.50(13) 0.08232
H116 H 4 0.1656(13) 0.414(3) 0.030(3) 1 6.50(13) 0.08232
H117 H 4 0.1494(13) 0.520(3) 0.002(3) 1 6.50(13) 0.08232

loop_
_atom_type_symbol
_atom_type_description
_atom_type_scat_dispersion_real
_atom_type_scat_dispersion_imag
_atom_type_scat_source
C C 0.0181 0.0091 'International Tables Vol C Tables 4.2.6.8'
O O 0.0492 0.0322 'International Tables Vol C Tables 4.2.6.8'
N N 0.0311 0.0180 'International Tables Vol C Tables 4.2.6.8'

loop_
_geom_angle_atom_site_label_1
_geom_angle_atom_site_label_2
_geom_angle_atom_site_label_3
_geom_angle
_geom_angle_site_symmetry_1
_geom_angle_site_symmetry_3
_geom_angle_publ_flag
O2 C1 H74 105(4) 1_555 1_555 n
O2 C1 H75 110(4) 1_555 1_555 n
O2 C1 H76 115(4) 1_555 1_555 n
H74 C1 H75 108(4) 1_555 1_555 n
H74 C1 H76 107(4) 1_555 1_555 n
H75 C1 H76 111(4) 1_555 1_555 n
C1 O2 C3 113(3) 1_555 1_555 n
O2 C3 C4 109(4) 1_555 1_555 n
O2 C3 C42 112(4) 1_555 1_555 n
O2 C3 H65 107(5) 1_555 1_555 n
C4 C3 C42 113(4) 1_555 1_555 n
C4 C3 H65 108(5) 1_555 1_555 n
C42 C3 H65 108(5) 1_555 1_555 n
C3 C4 C5 122(4) 1_555 1_555 n
C3 C4 H64 120(5) 1_555 1_555 n
C5 C4 H64 119(6) 1_555 1_555 n
C4 C5 O6 119(5) 1_555 1_555 n
C4 C5 H60 120(5) 1_555 1_555 n
O6 C5 H60 121(5) 1_555 1_555 n
C5 O6 C7 119(5) 1_555 1_555 n
O6 C7 C8 107(4) 1_555 1_555 n
O6 C7 O9 107(4) 1_555 1_555 n
O6 C7 C58 115(4) 1_555 1_555 n
C8 C7 O9 111(4) 1_555 1_555 n
C8 C7 C58 111(4) 1_555 1_555 n
O9 C7 C58 106(4) 1_555 1_555 n
C7 C8 H61 110(4) 1_555 1_555 n
C7 C8 H62 110(4) 1_555 1_555 n
C7 C8 H63 110(4) 1_555 1_555 n
H61 C8 H62 110(4) 1_555 1_555 n
H61 C8 H63 110(4) 1_555 1_555 n
H62 C8 H63 108(4) 1_555 1_555 n
C7 O9 C10 107(4) 1_555 1_555 n
O9 C10 C11 122(6) 1_555 1_555 n
O9 C10 C57 113(5) 1_555 1_555 n
C11 C10 C57 125(6) 1_555 1_555 n
C10 C11 C12 123(5) 1_555 1_555 n
C10 C11 C13 115(6) 1_555 1_555 n
C12 C11 C13 121(5) 1_555 1_555 n
C11 C12 H67 110(5) 1_555 1_555 n
C11 C12 H68 110(5) 1_555 1_555 n
C11 C12 H69 109(5) 1_555 1_555 n
H67 C12 H68 110(5) 1_555 1_555 n
H67 C12 H69 110(5) 1_555 1_555 n
H68 C12 H69 109(5) 1_555 1_555 n
C11 C13 O14 117(5) 1_555 1_555 n
C11 C13 C15 123(6) 1_555 1_555 n
O14 C13 C15 120(5) 1_555 1_555 n
C13 O14 H78 119(4) 1_555 1_555 n
C13 C15 C16 121(6) 1_555 1_555 n
C13 C15 C56 120(6) 1_555 1_555 n
C16 C15 C56 119(6) 1_555 1_555 n
C15 C16 O17 118(5) 1_555 1_555 n
C15 C16 C18 121(5) 1_555 1_555 n
O17 C16 C18 120(5) 1_555 1_555 n
C16 O17 H81 121(4) 1_555 1_555 n
C16 C18 N19 120(5) 1_555 1_555 n
C16 C18 C44 119(5) 1_555 1_555 n
N19 C18 C44 118(5) 1_555 1_555 n
C18 N19 C20 129(4) 1_555 1_555 n
C18 N19 H86 116(5) 1_555 1_555 n
C20 N19 H86 115(5) 1_555 1_555 n
N19 C20 O21 123(5) 1_555 1_555 n
N19 C20 C22 114(4) 1_555 1_555 n
O21 C20 C22 119(5) 1_555 1_555 n
C20 C22 C23 116(4) 1_555 1_555 n
C20 C22 C24 122(5) 1_555 1_555 n
C23 C22 C24 122(4) 1_555 1_555 n
C22 C23 H103 109(4) 1_555 1_555 n
C22 C23 H104 110(4) 1_555 1_555 n
C22 C23 H105 111(4) 1_555 1_555 n
H103 C23 H104 107(5) 1_555 1_555 n
H103 C23 H105 108(5) 1_555 1_555 n
H104 C23 H105 111(5) 1_555 1_555 n
C22 C24 C25 128(4) 1_555 1_555 n
C22 C24 H102 117(5) 1_555 1_555 n
C25 C24 H102 116(5) 1_555 1_555 n
C24 C25 C26 124(4) 1_555 1_555 n
C24 C25 H114 118(5) 1_555 1_555 n
C26 C25 H114 118(5) 1_555 1_555 n
C25 C26 C27 127(4) 1_555 1_555 n
C25 C26 H110 117(5) 1_555 1_555 n
C27 C26 H110 116(5) 1_555 1_555 n
C26 C27 C28 112(4) 1_555 1_555 n
C26 C27 C29 114(4) 1_555 1_555 n
C26 C27 H100 106(5) 1_555 1_555 n
C28 C27 C29 111(4) 1_555 1_555 n
C28 C27 H100 107(5) 1_555 1_555 n
C29 C27 H100 106(5) 1_555 1_555 n
C27 C28 H111 110(4) 1_555 1_555 n
C27 C28 H112 107(4) 1_555 1_555 n
C27 C28 H113 108(4) 1_555 1_555 n
H111 C28 H112 111(5) 1_555 1_555 n
H111 C28 H113 111(5) 1_555 1_555 n
H112 C28 H113 111(5) 1_555 1_555 n
C27 C29 O30 108(4) 1_555 1_555 n
C27 C29 C31 114(4) 1_555 1_555 n
C27 C29 H92 107(5) 1_555 1_555 n
O30 C29 C31 111(4) 1_555 1_555 n
O30 C29 H92 110(5) 1_555 1_555 n
C31 C29 H92 108(5) 1_555 1_555 n
C29 O30 H101 117(3) 1_555 1_555 n
C29 C31 C32 112(4) 1_555 1_555 n
C29 C31 C33 113(4) 1_555 1_555 n
C29 C31 H87 108(5) 1_555 1_555 n
C32 C31 C33 109(4) 1_555 1_555 n
C32 C31 H87 108(5) 1_555 1_555 n
C33 C31 H87 107(5) 1_555 1_555 n
C31 C32 H93 110(4) 1_555 1_555 n
C31 C32 H94 109(4) 1_555 1_555 n
C31 C32 H95 110(4) 1_555 1_555 n
H93 C32 H94 110(4) 1_555 1_555 n
H93 C32 H95 110(4) 1_555 1_555 n
H94 C32 H95 108(4) 1_555 1_555 n
C31 C33 O34 109(4) 1_555 1_555 n
C31 C33 C35 116(4) 1_555 1_555 n
C31 C33 H82 108(5) 1_555 1_555 n
O34 C33 C35 111(4) 1_555 1_555 n
O34 C33 H82 106(5) 1_555 1_555 n
C35 C33 H82 107(5) 1_555 1_555 n
C33 O34 H88 120(3) 1_555 1_555 n
C33 C35 C36 113(4) 1_555 1_555 n
C33 C35 C37 113(4) 1_555 1_555 n
C33 C35 H79 106(5) 1_555 1_555 n
C36 C35 C37 111(4) 1_555 1_555 n
C36 C35 H79 107(5) 1_555 1_555 n
C37 C35 H79 107(5) 1_555 1_555 n
C35 C36 H83 109(4) 1_555 1_555 n
C35 C36 H84 108(4) 1_555 1_555 n
C35 C36 H85 110(4) 1_555 1_555 n
H83 C36 H84 109(4) 1_555 1_555 n
H83 C36 H85 112(4) 1_555 1_555 n
H84 C36 H85 108(4) 1_555 1_555 n
C35 C37 O38 108(4) 1_555 1_555 n
C35 C37 C42 113(4) 1_555 1_555 n
C35 C37 H70 109(5) 1_555 1_555 n
O38 C37 C42 107(4) 1_555 1_555 n
O38 C37 H70 110(5) 1_555 1_555 n
C42 C37 H70 110(5) 1_555 1_555 n
C37 O38 C39 120(4) 1_555 1_555 n
O38 C39 C40 110(4) 1_555 1_555 n
O38 C39 O41 123(4) 1_555 1_555 n
C40 C39 O41 122(4) 1_555 1_555 n
C39 C40 H89 108(4) 1_555 1_555 n
C39 C40 H90 109(4) 1_555 1_555 n
C39 C40 H91 113(4) 1_555 1_555 n
H89 C40 H90 106(5) 1_555 1_555 n
H89 C40 H91 109(5) 1_555 1_555 n
H90 C40 H91 113(5) 1_555 1_555 n
C3 C42 C37 115(4) 1_555 1_555 n
C3 C42 C43 110(3) 1_555 1_555 n
C3 C42 H66 108(4) 1_555 1_555 n
C37 C42 C43 109(3) 1_555 1_555 n
C37 C42 H66 107(4) 1_555 1_555 n
C43 C42 H66 107(4) 1_555 1_555 n
C42 C43 H71 110(4) 1_555 1_555 n
C42 C43 H72 110(4) 1_555 1_555 n
C42 C43 H73 110(4) 1_555 1_555 n
H71 C43 H72 110(4) 1_555 1_555 n
H71 C43 H73 109(4) 1_555 1_555 n
H72 C43 H73 109(4) 1_555 1_555 n
C18 C44 C45 123(5) 1_555 1_555 n
C18 C44 C54 119(5) 1_555 1_555 n
C45 C44 C54 117(5) 1_555 1_555 n
C44 C45 N46 122(5) 1_555 1_555 n
C44 C45 H80 119(5) 1_555 1_555 n
N46 C45 H80 119(5) 1_555 1_555 n
C45 N46 N47 118(4) 1_555 1_555 n
N46 N47 C48 116(4) 1_555 1_555 n
N46 N47 C53 109(4) 1_555 1_555 n
C48 N47 C53 115(4) 1_555 1_555 n
N47 C48 C49 112(4) 1_555 1_555 n
N47 C48 H98 110(5) 1_555 1_555 n
N47 C48 H99 110(5) 1_555 1_555 n
C49 C48 H98 107(5) 1_555 1_555 n
C49 C48 H99 107(4) 1_555 1_555 n
H98 C48 H99 110(5) 1_555 1_555 n
C48 C49 N50 108(3) 1_555 1_555 n
C48 C49 H108 112(4) 1_555 1_555 n
C48 C49 H109 108(4) 1_555 1_555 n
N50 C49 H108 110(4) 1_555 1_555 n
N50 C49 H109 109(4) 1_555 1_555 n
H108 C49 H109 110(5) 1_555 1_555 n
C49 N50 C51 110(3) 1_555 1_555 n
C49 N50 C52 109(4) 1_555 1_555 n
C51 N50 C52 110(4) 1_555 1_555 n
N50 C51 H115 109(4) 1_555 1_555 n
N50 C51 H116 110(4) 1_555 1_555 n
N50 C51 H117 110(4) 1_555 1_555 n
H115 C51 H116 110(5) 1_555 1_555 n
H115 C51 H117 109(5) 1_555 1_555 n
H116 C51 H117 110(5) 1_555 1_555 n
N50 C52 C53 111(4) 1_555 1_555 n
N50 C52 H106 109(5) 1_555 1_555 n
N50 C52 H107 109(5) 1_555 1_555 n
C53 C52 H106 110(5) 1_555 1_555 n
C53 C52 H107 110(5) 1_555 1_555 n
H106 C52 H107 108(5) 1_555 1_555 n
N47 C53 C52 110(4) 1_555 1_555 n
N47 C53 H96 111(5) 1_555 1_555 n
N47 C53 H97 110(5) 1_555 1_555 n
C52 C53 H96 108(5) 1_555 1_555 n
C52 C53 H97 107(5) 1_555 1_555 n
H96 C53 H97 111(6) 1_555 1_555 n
C44 C54 O55 120(5) 1_555 1_555 n
C44 C54 C56 122(5) 1_555 1_555 n
O55 C54 C56 119(5) 1_555 1_555 n
C54 O55 H77 120(4) 1_555 1_555 n
C15 C56 C54 119(6) 1_555 1_555 n
C15 C56 C57 118(6) 1_555 1_555 n
C54 C56 C57 123(6) 1_555 1_555 n
C10 C57 C56 119(6) 1_555 1_555 n
C10 C57 C58 108(5) 1_555 1_555 n
C56 C57 C58 133(6) 1_555 1_555 n
C7 C58 C57 107(5) 1_555 1_555 n
C7 C58 O59 118(5) 1_555 1_555 n
C57 C58 O59 134(6) 1_555 1_555 n

loop_
_geom_bond_atom_site_label_1
_geom_bond_atom_site_label_2
_geom_bond_distance
_geom_bond_site_symmetry_2
_geom_bond_publ_flag
C1 O2 1.37(4) 1_555 n
C1 H74 0.96(5) 1_555 n
C1 H75 0.96(5) 1_555 n
C1 H76 0.97(6) 1_555 n
O2 C3 1.40(5) 1_555 n
C3 C4 1.48(7) 1_555 n
C3 C42 1.54(7) 1_555 n
C3 H65 0.95(6) 1_555 n
C4 C5 1.30(7) 1_555 n
C4 H64 0.96(8) 1_555 n
C5 O6 1.38(5) 1_555 n
C5 H60 0.95(8) 1_555 n
O6 C7 1.44(5) 1_555 n
C7 C8 1.52(6) 1_555 n
C7 O9 1.46(7) 1_555 n
C7 C58 1.52(9) 1_555 n
C8 H61 0.96(5) 1_555 n
C8 H62 0.96(3) 1_555 n
C8 H63 0.97(5) 1_555 n
O9 C10 1.36(9) 1_555 n
C10 C11 1.4(1) 1_555 n
C10 C57 1.4(1) 1_555 n
C11 C12 1.50(8) 1_555 n
C11 C13 1.4(1) 1_555 n
C12 H67 0.95(5) 1_555 n
C12 H68 0.96(6) 1_555 n
C12 H69 0.96(5) 1_555 n
C13 O14 1.34(8) 1_555 n
C13 C15 1.4(1) 1_555 n
O14 H78 1.00(6) 1_555 n
C15 C16 1.4(1) 1_555 n
C15 C56 1.4(1) 1_555 n
C16 O17 1.34(7) 1_555 n
C16 C18 1.41(9) 1_555 n
O17 H81 0.96(4) 1_555 n
C18 N19 1.44(7) 1_555 n
C18 C44 1.42(9) 1_555 n
N19 C20 1.37(7) 1_555 n
N19 H86 0.88(6) 1_555 n
C20 O21 1.23(7) 1_555 n
C20 C22 1.50(9) 1_555 n
C22 C23 1.51(5) 1_555 n
C22 C24 1.34(7) 1_555 n
C23 H103 0.96(7) 1_555 n
C23 H104 0.96(6) 1_555 n
C23 H105 0.96(4) 1_555 n
C24 C25 1.44(5) 1_555 n
C24 H102 0.96(6) 1_555 n
C25 C26 1.32(6) 1_555 n
C25 H114 0.96(6) 1_555 n
C26 C27 1.50(6) 1_555 n
C26 H110 0.95(7) 1_555 n
C27 C28 1.56(8) 1_555 n
C27 C29 1.54(8) 1_555 n
C27 H100 0.96(6) 1_555 n
C28 H111 0.97(5) 1_555 n
C28 H112 0.94(6) 1_555 n
C28 H113 0.97(4) 1_555 n
C29 O30 1.43(6) 1_555 n
C29 C31 1.50(6) 1_555 n
C29 H92 0.96(6) 1_555 n
O30 H101 0.99(4) 1_555 n
C31 C32 1.53(5) 1_555 n
C31 C33 1.54(7) 1_555 n
C31 H87 0.97(7) 1_555 n
C32 H93 0.96(5) 1_555 n
C32 H94 0.96(5) 1_555 n
C32 H95 0.97(5) 1_555 n
C33 O34 1.40(6) 1_555 n
C33 C35 1.53(7) 1_555 n
C33 H82 0.97(7) 1_555 n
O34 H88 0.99(4) 1_555 n
C35 C36 1.53(6) 1_555 n
C35 C37 1.53(7) 1_555 n
C35 H79 0.97(7) 1_555 n
C36 H83 0.96(4) 1_555 n
C36 H84 0.97(5) 1_555 n
C36 H85 0.95(5) 1_555 n
C37 O38 1.44(6) 1_555 n
C37 C42 1.53(6) 1_555 n
C37 H70 0.95(7) 1_555 n
O38 C39 1.35(4) 1_555 n
C39 C40 1.50(6) 1_555 n
C39 O41 1.17(5) 1_555 n
C40 H89 0.96(7) 1_555 n
C40 H90 0.97(4) 1_555 n
C40 H91 0.96(6) 1_555 n
C42 C43 1.53(5) 1_555 n
C42 H66 0.96(6) 1_555 n
C43 H71 0.95(5) 1_555 n
C43 H72 0.98(5) 1_555 n
C43 H73 0.96(4) 1_555 n
C44 C45 1.45(9) 1_555 n
C44 C54 1.41(9) 1_555 n
C45 N46 1.28(7) 1_555 n
C45 H80 0.95(7) 1_555 n
N46 N47 1.36(7) 1_555 n
N47 C48 1.46(7) 1_555 n
N47 C53 1.44(7) 1_555 n
C48 C49 1.50(7) 1_555 n
C48 H98 0.96(5) 1_555 n
C48 H99 0.97(5) 1_555 n
C49 N50 1.44(5) 1_555 n
C49 H108 0.95(6) 1_555 n
C49 H109 0.97(4) 1_555 n
N50 C51 1.46(7) 1_555 n
N50 C52 1.46(6) 1_555 n
C51 H115 0.97(4) 1_555 n
C51 H116 0.95(6) 1_555 n
C51 H117 0.96(5) 1_555 n
C52 C53 1.50(7) 1_555 n
C52 H106 0.96(5) 1_555 n
C52 H107 0.96(5) 1_555 n
C53 H96 0.95(8) 1_555 n
C53 H97 0.97(4) 1_555 n
C54 O55 1.35(7) 1_555 n
C54 C56 1.4(1) 1_555 n
O55 H77 1.00(6) 1_555 n
C56 C57 1.4(1) 1_555 n
C57 C58 1.38(9) 1_555 n
C58 O59 1.21(7) 1_555 n
